data_4319962
loop_
_publ_author_name
' Glen G. Briand '
' Michael W. Cooke '
' T. Stanley Cameron '
' Heather M. Farrell '
' Tara J. Burchell '
'Manuel A. S. Aquino'

_publ_contact_author_address
;
    Department of Chemistry
    St. Francis Xavier University
    P.O. Box 5000
    Antigonish, Nova Scotia
    B2G 2W5, Canada
;
_publ_contact_author_email ' maquino@stfx.ca '
_publ_contact_author_fax ' 902-867-2414 '
_publ_contact_author_name ' Manuel A.S. Aquino'
_publ_contact_author_phone '902-867-5336 '
_publ_section_title
;
 An Axial Phosphine Diadduct of Diruthenium(II,III) Tetraacetate
;
_journal_name_full 'Inorganic Chemistry'
_journal_page_first 3267
_journal_page_last 3268
_journal_paper_doi 10.1021/ic015519q
_journal_volume 40
_journal_year 2001
_chemical_formula_sum 'C45 H80 Cl2 F6 O8 P3 Ru2'
_chemical_formula_weight 1229.08
_space_group_IT_number 2
_symmetry_cell_setting triclinic
_symmetry_Int_Tables_number 2
_symmetry_space_group_name_Hall '-P 1'
_symmetry_space_group_name_H-M 'P -1'
_audit_creation_date 2000-01-26
_audit_creation_method 'by teXsan for Windows v1.06'
_audit_update_record
;
?
;
_cell_angle_alpha 111.10(2)
_cell_angle_beta 108.77(3)
_cell_angle_gamma 77.29(2)
_cell_formula_units_Z 1
_cell_length_a 11.616(3)
_cell_length_b 12.793(2)
_cell_length_c 10.536(5)
_cell_measurement_reflns_used 25
_cell_measurement_temperature 298.2
_cell_measurement_theta_max 14.7
_cell_measurement_theta_min 10.6
_cell_volume 1373.4(8)
_computing_cell_refinement 'MSC/AFC Diffractometer Control'
_computing_data_collection 'MSC/AFC Diffractometer Control'
_computing_data_reduction 'teXsan for Windows version 1.06 (MSC, 1997-1999)'
_computing_publication_material 'teXsan for Windows version 1.06 (MSC, 1997-1999)'
_computing_structure_refinement 'teXsan for Windows version 1.06 (MSC, 1997-1999)'
_diffrn_ambient_temperature 298.2
_diffrn_measurement_device 'Rigaku AFC7S'
_diffrn_measurement_method \w-2\q
_diffrn_orient_matrix_UB_11 0.06331
_diffrn_orient_matrix_UB_12 0.04824
_diffrn_orient_matrix_UB_13 0.01523
_diffrn_orient_matrix_UB_21 -0.06524
_diffrn_orient_matrix_UB_22 0.06485
_diffrn_orient_matrix_UB_23 -0.00723
_diffrn_orient_matrix_UB_31 0.01094
_diffrn_orient_matrix_UB_32 0.02421
_diffrn_orient_matrix_UB_33 0.10420
_diffrn_radiation_detector 'scintillation counter'
_diffrn_radiation_monochromator graphite
_diffrn_radiation_source 'X-ray tube'
_diffrn_radiation_type 'Mo K\a'
_diffrn_radiation_wavelength 0.7107
_diffrn_reflns_av_R_equivalents 0.00000
_diffrn_reflns_av_sigmaI/netI 0.081
_diffrn_reflns_limit_h_max 15
_diffrn_reflns_limit_h_min -16
_diffrn_reflns_limit_k_max 16
_diffrn_reflns_limit_k_min -17
_diffrn_reflns_limit_l_max 12
_diffrn_reflns_limit_l_min 0
_diffrn_reflns_number 6616
_diffrn_reflns_reduction_process 'Lp corrections applied'
_diffrn_reflns_theta_max 29.99
_diffrn_reflns_theta_min 2.68
_diffrn_standards_decay_% -0.34
_diffrn_standards_interval_count 150
_diffrn_standards_number 3
_exptl_absorpt_coefficient_mu 0.801
_exptl_absorpt_correction_T_max 0.080
_exptl_absorpt_correction_T_min 0.051
_exptl_absorpt_correction_type
;
\y scans (North,Phillips & Matthews, 1968)
;
_exptl_crystal_colour orange/brown
_exptl_crystal_density_diffrn 1.486
_exptl_crystal_density_meas ?
_exptl_crystal_description plate
_exptl_crystal_F_000 635.00
_exptl_crystal_size_max 0.20
_exptl_crystal_size_mid 0.15
_exptl_crystal_size_min 0.03
_refine_diff_density_max 0.66
_refine_diff_density_min -0.88
_refine_ls_extinction_coef 0.000000001
_refine_ls_extinction_expression 'equ(3) Acta Cryst.(1968) A24, p213.'
_refine_ls_extinction_method 'Zachariasen (1967)'
_refine_ls_goodness_of_fit_all 3.316
_refine_ls_goodness_of_fit_ref 3.320
_refine_ls_hydrogen_treatment noref
_refine_ls_matrix_type full
_refine_ls_number_constraints 6
_refine_ls_number_parameters 343
_refine_ls_number_reflns 3271
_refine_ls_number_restraints 0
_refine_ls_R_factor_all 0.0476
_refine_ls_R_factor_gt 0.0480
_refine_ls_shift/su_max 0.0400
_refine_ls_shift/su_mean 0.0041
_refine_ls_structure_factor_coef F
_refine_ls_weighting_details unit
_refine_ls_weighting_scheme sigma
_refine_ls_wR_factor_all 0.0520
_refine_ls_wR_factor_ref 0.0520
_reflns_number_gt 3271
_reflns_number_total 6215
_reflns_threshold_expression I>3.00\s(I)
_cod_data_source_file ic015519q.cif
_cod_data_source_block '_abt(master)mo'
_cod_depositor_comments
;
The following automatic conversions were performed:

'_exptl_crystal_density_meas' value 'not measured' was changed to '?'
- the value is perceived as not measured.

Automatic conversion script
Id: cif_fix_values 3008 2015-01-20 13:52:24Z robertas 
;
_cod_original_cell_volume 1373.4(9)
_cod_original_sg_symbol_H-M 'P -1 '
_cod_original_formula_sum 'C45 H80 Cl2 F6 O8 P3 Ru2 '
_cod_database_code 4319962

loop_
_symmetry_equiv_pos_as_xyz
'   +x,   +y,   +z'
'   -x,   -y,   -z'

loop_
_atom_site_label
_atom_site_fract_x
_atom_site_fract_y
_atom_site_fract_z
_atom_site_U_iso_or_equiv
_atom_site_occupancy
_atom_site_refinement_flags
_atom_site_adp_type
_atom_site_calc_flag
_atom_site_calc_attached_atom
Ru1 0.58946(2) 0.43592(2) 0.47419(3) 0.03837(7) 1.000 . Uani d ?
Cl1 0.1968(6) 0.2104(5) 0.2872(7) 0.135(1) 0.500 S Uani d ?
Cl2 0.223(1) -0.0268(8) 0.334(1) 0.340(4) 0.500 S Uani d ?
P1 0.71776(7) 0.29697(7) 0.34567(9) 0.0360(2) 1.000 . Uani d ?
P2 1.1760(3) 0.0346(3) 0.2347(3) 0.0800(9) 0.500 S Uani d ?
F1 1.0959(7) 0.105(1) 0.326(1) 0.269(4) 0.500 S Uani d ?
F2 1.2464(7) -0.0281(8) 0.1261(8) 0.167(3) 0.500 S Uani d ?
F3 1.2613(6) -0.0230(9) 0.3461(8) 0.126(3) 0.500 S Uani d ?
F4 1.1057(8) 0.0916(7) 0.124(1) 0.160(4) 0.500 S Uani d ?
F5 1.2717(7) 0.1190(8) 0.289(1) 0.213(4) 0.500 S Uani d ?
F6 1.0833(7) -0.0424(9) 0.1625(9) 0.175(4) 0.500 S Uani d ?
O1 0.5541(2) 0.3347(2) 0.5649(2) 0.0475(7) 1.000 . Uani d ?
O2 0.3842(2) 0.4467(2) 0.6033(2) 0.0466(7) 1.000 . Uani d ?
O3 0.4551(2) 0.3701(2) 0.2884(2) 0.0485(7) 1.000 . Uani d ?
O4 0.2944(2) 0.4909(2) 0.3395(2) 0.0490(6) 1.000 . Uani d ?
C1 0.4573(3) 0.3585(3) 0.6041(3) 0.046(1) 1.000 . Uani d ?
C2 0.4268(4) 0.2744(3) 0.6527(5) 0.073(1) 1.000 . Uani d ?
C3 0.3442(3) 0.4073(3) 0.2601(4) 0.048(1) 1.000 . Uani d ?
C4 0.2643(4) 0.3484(4) 0.1192(5) 0.086(1) 1.000 . Uani d ?
C5 0.6685(3) 0.1542(2) 0.2548(3) 0.0413(9) 1.000 . Uani d ?
C6 0.7751(3) 0.0600(3) 0.2305(4) 0.049(1) 1.000 . Uani d ?
C7 0.7299(3) -0.0548(3) 0.1421(4) 0.056(1) 1.000 . Uani d ?
C8 0.6510(4) -0.0866(3) 0.2075(4) 0.065(1) 1.000 . Uani d ?
C9 0.5449(3) 0.0056(3) 0.2313(4) 0.063(1) 1.000 . Uani d ?
C10 0.5867(3) 0.1211(3) 0.3189(4) 0.054(1) 1.000 . Uani d ?
C11 0.8706(3) 0.2794(3) 0.4677(3) 0.0407(9) 1.000 . Uani d ?
C12 0.9406(3) 0.3825(3) 0.5230(4) 0.049(1) 1.000 . Uani d ?
C13 1.0674(3) 0.3576(3) 0.6164(4) 0.061(1) 1.000 . Uani d ?
C14 1.0617(4) 0.3250(4) 0.7384(4) 0.068(1) 1.000 . Uani d ?
C15 0.9909(3) 0.2246(3) 0.6839(4) 0.060(1) 1.000 . Uani d ?
C16 0.8636(3) 0.2458(3) 0.5904(4) 0.049(1) 1.000 . Uani d ?
C17 0.7437(3) 0.3445(3) 0.2108(3) 0.0425(9) 1.000 . Uani d ?
C18 0.6301(3) 0.3598(3) 0.0958(4) 0.055(1) 1.000 . Uani d ?
C19 0.6550(4) 0.4198(3) 0.0057(4) 0.070(1) 1.000 . Uani d ?
C20 0.7616(4) 0.3533(4) -0.0575(4) 0.076(1) 1.000 . Uani d ?
C21 0.8747(4) 0.3330(3) 0.0560(4) 0.067(1) 1.000 . Uani d ?
C22 0.8482(3) 0.2753(3) 0.1459(4) 0.054(1) 1.000 . Uani d ?
C23 0.1423(6) 0.0562(5) 0.2016(7) 0.246(7) 0.500 S Uani d ?
H1 0.4386 0.3026 0.7520 0.087 1.000 . Uiso c ?
H2 0.3437 0.2612 0.6076 0.087 1.000 . Uiso c ?
H3 0.4785 0.2055 0.6292 0.087 1.000 . Uiso c ?
H4 0.2116 0.3079 0.1318 0.103 1.000 . Uiso c ?
H5 0.2166 0.4027 0.0750 0.103 1.000 . Uiso c ?
H6 0.3140 0.2975 0.0616 0.103 1.000 . Uiso c ?
H7 0.6199 0.1550 0.1633 0.050 1.000 . Uiso c ?
H8 0.8208 0.0785 0.1829 0.058 1.000 . Uiso c ?
H9 0.8263 0.0552 0.3195 0.058 1.000 . Uiso c ?
H10 0.6836 -0.0518 0.0506 0.067 1.000 . Uiso c ?
H11 0.7987 -0.1106 0.1343 0.067 1.000 . Uiso c ?
H12 0.6197 -0.1554 0.1465 0.078 1.000 . Uiso c ?
H13 0.6988 -0.0961 0.2956 0.078 1.000 . Uiso c ?
H14 0.4936 0.0096 0.1420 0.076 1.000 . Uiso c ?
H15 0.4996 -0.0138 0.2787 0.076 1.000 . Uiso c ?
H16 0.6312 0.1194 0.4114 0.065 1.000 . Uiso c ?
H17 0.5167 0.1757 0.3238 0.065 1.000 . Uiso c ?
H18 0.9174 0.2185 0.4155 0.049 1.000 . Uiso c ?
H19 0.9487 0.3991 0.4456 0.058 1.000 . Uiso c ?
H20 0.8968 0.4455 0.5765 0.058 1.000 . Uiso c ?
H21 1.1120 0.2972 0.5606 0.073 1.000 . Uiso c ?
H22 1.1085 0.4230 0.6528 0.073 1.000 . Uiso c ?
H23 1.1425 0.3061 0.7902 0.082 1.000 . Uiso c ?
H24 1.0221 0.3868 0.7983 0.082 1.000 . Uiso c ?
H25 1.0348 0.1614 0.6308 0.072 1.000 . Uiso c ?
H26 0.9834 0.2086 0.7621 0.072 1.000 . Uiso c ?
H27 0.8171 0.3049 0.6450 0.059 1.000 . Uiso c ?
H28 0.8248 0.1789 0.5537 0.059 1.000 . Uiso c ?
H29 0.7684 0.4177 0.2600 0.051 1.000 . Uiso c ?
H30 0.6054 0.2879 0.0370 0.066 1.000 . Uiso c ?
H31 0.5665 0.4038 0.1375 0.066 1.000 . Uiso c ?
H32 0.5834 0.4254 -0.0685 0.085 1.000 . Uiso c ?
H33 0.6752 0.4933 0.0634 0.085 1.000 . Uiso c ?
H34 0.7380 0.2826 -0.1222 0.092 1.000 . Uiso c ?
H35 0.7799 0.3948 -0.1059 0.092 1.000 . Uiso c ?
H36 0.9364 0.2866 0.0126 0.080 1.000 . Uiso c ?
H37 0.9030 0.4036 0.1151 0.080 1.000 . Uiso c ?
H38 0.9197 0.2681 0.2195 0.064 1.000 . Uiso c ?
H39 0.8255 0.2024 0.0884 0.064 1.000 . Uiso c ?
H40 0.0555 0.0617 0.1840 0.298 0.500 S Uiso d ?
H41 0.1636 0.0184 0.1149 0.298 0.500 S Uiso d ?

loop_
_atom_site_aniso_label
_atom_site_aniso_U_11
_atom_site_aniso_U_22
_atom_site_aniso_U_33
_atom_site_aniso_U_12
_atom_site_aniso_U_13
_atom_site_aniso_U_23
Ru1 0.0308(1) 0.0373(1) 0.0461(1) 0.0014(1) 0.0098(1) 0.0155(1)
Cl1 0.115(2) 0.143(3) 0.174(3) -0.019(2) 0.032(2) 0.083(2)
Cl2 0.40(1) 0.318(5) 0.397(7) -0.157(6) -0.038(7) 0.287(4)
P1 0.0288(4) 0.0370(4) 0.0434(4) 0.0005(3) 0.0085(3) 0.0175(3)
P2 0.052(1) 0.083(2) 0.097(2) 0.010(1) 0.023(1) 0.027(2)
F1 0.101(5) 0.35(1) 0.189(8) 0.040(7) 0.082(5) -0.108(8)
F2 0.116(5) 0.25(1) 0.123(6) -0.050(6) 0.048(4) 0.013(6)
F3 0.065(3) 0.213(8) 0.134(5) 0.031(4) 0.035(3) 0.115(5)
F4 0.139(7) 0.158(7) 0.192(8) 0.029(6) 0.050(6) 0.087(6)
F5 0.103(5) 0.149(7) 0.30(1) -0.051(5) 0.062(7) -0.057(8)
F6 0.116(5) 0.26(1) 0.171(7) -0.078(6) 0.051(5) 0.048(7)
O1 0.046(1) 0.040(1) 0.062(1) 0.005(1) 0.019(1) 0.024(1)
O2 0.043(1) 0.044(1) 0.061(1) 0.000(1) 0.022(1) 0.021(1)
O3 0.033(1) 0.048(1) 0.056(1) 0.002(1) 0.008(1) 0.015(1)
O4 0.032(1) 0.047(1) 0.052(1) 0.005(1) 0.004(1) 0.010(1)
C1 0.041(2) 0.052(2) 0.048(2) -0.005(2) 0.006(2) 0.023(2)
C2 0.075(3) 0.071(3) 0.096(3) -0.006(2) 0.032(2) 0.047(2)
C3 0.040(2) 0.040(2) 0.059(2) -0.007(2) 0.006(2) 0.015(2)
C4 0.057(3) 0.085(3) 0.071(3) -0.003(2) -0.006(2) -0.003(2)
C5 0.039(2) 0.028(2) 0.050(2) -0.000(1) 0.010(1) 0.009(1)
C6 0.040(2) 0.049(2) 0.060(2) -0.004(2) 0.012(2) 0.022(2)
C7 0.052(2) 0.043(2) 0.069(2) -0.000(2) 0.014(2) 0.017(2)
C8 0.072(3) 0.044(2) 0.085(3) -0.010(2) 0.027(2) 0.019(2)
C9 0.056(2) 0.056(2) 0.085(3) -0.016(2) 0.023(2) 0.024(2)
C10 0.043(2) 0.043(2) 0.081(3) -0.004(2) 0.020(2) 0.023(2)
C11 0.035(2) 0.043(2) 0.044(2) 0.001(1) 0.009(1) 0.017(1)
C12 0.038(2) 0.049(2) 0.060(2) -0.008(2) 0.010(2) 0.019(2)
C13 0.042(2) 0.068(2) 0.066(2) -0.018(2) -0.003(2) 0.021(2)
C14 0.054(2) 0.078(3) 0.062(2) -0.013(2) -0.007(2) 0.025(2)
C15 0.050(2) 0.072(2) 0.057(2) -0.001(2) -0.001(2) 0.036(2)
C16 0.042(2) 0.053(2) 0.057(2) -0.003(2) 0.007(2) 0.028(2)
C17 0.043(2) 0.046(2) 0.046(2) 0.002(1) 0.017(1) 0.022(1)
C18 0.049(2) 0.062(2) 0.055(2) 0.002(2) 0.008(2) 0.030(2)
C19 0.080(3) 0.068(3) 0.069(2) 0.014(2) 0.024(2) 0.037(2)
C20 0.094(3) 0.077(3) 0.073(3) 0.008(2) 0.039(2) 0.037(2)
C21 0.073(3) 0.067(3) 0.079(3) 0.003(2) 0.047(2) 0.028(2)
C22 0.050(2) 0.056(2) 0.060(2) 0.005(2) 0.021(2) 0.025(2)
C23 0.13(1) 0.17(2) 0.17(2) 0.11(1) -0.12(1) -0.06(1)

loop_
_atom_type_symbol
_atom_type_oxidation_number
_atom_type_number_in_cell
_atom_type_scat_dispersion_real
_atom_type_scat_dispersion_imag
_atom_type_scat_source
H 0 80 0.000 0.000
;International Tables for Crystallography
(1992, Vol. C, Table 6.1.1.2)
;
O 0 8 0.008 0.006
;International Tables for Crystallography
(1992, Vol. C, Table 6.1.1.2)
;
F 0 6 0.014 0.010
;International Tables for Crystallography
(1992, Vol. C, Table 6.1.1.2)
;
P 0 3 0.090 0.095
;International Tables for Crystallography
(1992, Vol. C, Table 6.1.1.2)
;
Cl 0 2 0.132 0.159
;International Tables for Crystallography
(1992, Vol. C, Tables 4.2.6.8 and 6.1.1.1)
;
Ru 0 2 -1.420 0.836
;International Tables for Crystallography
(1992, Vol. C, Tables 4.2.6.8 and 6.1.1.1)
;
C 0 45 0.002 0.002
;International Tables for Crystallography
(1992, Vol. C, Table 6.1.1.2)
;

loop_
_geom_angle_atom_site_label_1
_geom_angle_atom_site_label_2
_geom_angle_atom_site_label_3
_geom_angle
_geom_angle_site_symmetry_1
_geom_angle_site_symmetry_2
_geom_angle_site_symmetry_3
_geom_angle_publ_flag
RU1 RU1 P1 160.40(5) 2_666 2_666 2_666 ?
RU1 RU1 O1 88.9(1) 2_666 2_666 2_666 ?
RU1 RU1 O2 85.5(1) 2_666 2_666 2_666 ?
RU1 RU1 O3 79.7(1) 2_666 2_666 2_666 ?
RU1 RU1 O4 94.8(1) 2_666 2_666 2_666 ?
P1 RU1 O1 96.3(1) . . . ?
P1 RU1 O2 90.0(1) . . . ?
P1 RU1 O3 81.3(1) . . . ?
P1 RU1 O4 104.2(1) . . . ?
O1 RU1 O2 173.7(2) . . . ?
O1 RU1 O3 90.2(2) . . . ?
O1 RU1 O4 88.9(2) . . . ?
O2 RU1 O3 91.6(2) 2_666 2_666 2_666 ?
O2 RU1 O4 88.6(2) 2_666 2_666 2_666 ?
O3 RU1 O4 174.5(2) . . . ?
P2 CL1 F4 46.5(5) 1_455 1_455 1_455 ?
P2 CL1 F5 50.2(7) 1_455 1_455 1_455 ?
P2 CL1 C23 14.9(3) 1_455 1_455 1_455 ?
F4 CL1 F5 86.7(8) 1_455 1_455 1_455 ?
F4 CL1 C23 32.4(6) 1_455 1_455 1_455 ?
F5 CL1 C23 63.4(8) 1_455 1_455 1_455 ?
P2 CL2 F1 53.6(7) 1_455 1_455 1_455 ?
P2 CL2 F3 100(2) 1_455 1_455 1_455 ?
P2 CL2 F6 51.1(5) 1_455 1_455 1_455 ?
P2 CL2 C23 8.6(6) 1_455 1_455 1_455 ?
F1 CL2 F3 129(2) 1_455 1_455 1_455 ?
F1 CL2 F6 67.7(7) 1_455 1_455 1_455 ?
F1 CL2 C23 47.3(8) 1_455 1_455 1_455 ?
F3 CL2 F6 134(1) 1_455 1_455 1_455 ?
F3 CL2 C23 108(2) 1_455 1_455 1_455 ?
F6 CL2 C23 46.0(7) 1_455 1_455 1_455 ?
RU1 P1 C5 117.4(2) . . . ?
RU1 P1 C11 108.7(2) . . . ?
RU1 P1 C17 110.9(2) . . . ?
C5 P1 C11 106.4(3) . . . ?
C5 P1 C17 107.1(3) . . . ?
C11 P1 C17 105.4(3) . . . ?
CL1 P2 CL2 127.9(4) 1_655 1_655 1_655 ?
CL1 P2 F1 72(1) 1_655 1_655 1_655 ?
CL1 P2 F2 103.3(8) 1_655 1_655 1_655 ?
CL1 P2 F3 118.8(8) 1_655 1_655 1_655 ?
CL1 P2 F4 58.7(7) 1_655 1_655 1_655 ?
CL1 P2 F5 39.2(7) 1_655 1_655 1_655 ?
CL1 P2 F6 136.7(8) 1_655 1_655 1_655 ?
CL1 P2 C23 61(1) 1_655 1_655 1_655 ?
CL1 P2 H40 84.4 1_655 1_655 1_655 no
CL1 P2 H41 88.0 1_655 1_655 1_655 no
CL2 P2 F1 79(1) 1_655 1_655 1_655 ?
CL2 P2 F2 108.8(8) 1_655 1_655 1_655 ?
CL2 P2 F3 22.8(6) 1_655 1_655 1_655 ?
CL2 P2 F4 163.2(8) 1_655 1_655 1_655 ?
CL2 P2 F5 106(1) 1_655 1_655 1_655 ?
CL2 P2 F6 83.0(8) 1_655 1_655 1_655 ?
CL2 P2 C23 150(2) 1_655 1_655 1_655 ?
CL2 P2 H40 114.9 1_655 1_655 1_655 no
CL2 P2 H41 142.0 1_655 1_655 1_655 no
F1 P2 F2 172(1) . . . ?
F1 P2 F3 95(1) . . . ?
F1 P2 F4 90(1) . . . ?
F1 P2 F5 96(1) . . . ?
F1 P2 F6 88(1) . . . ?
F1 P2 C23 77(2) . . . ?
F1 P2 H40 57.0 . . . no
F1 P2 H41 129.8 . . . no
F2 P2 F3 93.8(9) . . . ?
F2 P2 F4 81.7(9) . . . ?
F2 P2 F5 83.6(9) . . . ?
F2 P2 F6 90.8(9) . . . ?
F2 P2 C23 95(2) . . . ?
F2 P2 H40 116.0 . . . no
F2 P2 H41 42.0 . . . no
F3 P2 F4 173.9(9) . . . ?
F3 P2 F5 87(1) . . . ?
F3 P2 F6 100(1) . . . ?
F3 P2 C23 171(2) . . . ?
F3 P2 H40 137.7 . . . no
F3 P2 H41 134.6 . . . no
F4 P2 F5 88(1) . . . ?
F4 P2 F6 84(1) . . . ?
F4 P2 C23 14(2) . . . ?
F4 P2 H40 48.4 . . . no
F4 P2 H41 42.2 . . . no
F5 P2 F6 171(1) . . . ?
F5 P2 C23 96(2) . . . ?
F5 P2 H40 123.5 . . . no
F5 P2 H41 95.5 . . . no
F6 P2 C23 77(2) . . . ?
F6 P2 H40 53.1 . . . no
F6 P2 H41 75.6 . . . no
C23 P2 H40 34.9 1_655 1_655 1_655 no
C23 P2 H41 53.4 1_655 1_655 1_655 no
H40 P2 H41 75.9 1_655 1_655 1_655 no
CL2 F1 P2 47.0(5) 1_655 1_655 1_655 ?
CL2 F1 C23 67.0(7) 1_655 1_655 1_655 ?
P2 F1 C23 21.0(5) . . . ?
P2 F2 C23 19.0(5) . . . ?
P2 F2 H41 50.7 . . . no
C23 F2 H41 32.2 1_655 1_655 1_655 no
CL2 F3 P2 57(1) 1_655 1_655 1_655 ?
CL1 F4 P2 74.8(8) 1_655 1_655 1_655 ?
CL1 F4 C23 76(1) 1_655 1_655 1_655 ?
CL1 F4 H40 100.2 1_655 1_655 1_655 no
CL1 F4 H41 106.6 1_655 1_655 1_655 no
P2 F4 C23 7.5(9) . . . ?
P2 F4 H40 58.1 . . . no
P2 F4 H41 50.3 . . . no
C23 F4 H40 50.9 1_655 1_655 1_655 no
C23 F4 H41 56.0 1_655 1_655 1_655 no
H40 F4 H41 89.2 1_655 1_655 1_655 no
CL1 F5 P2 90.6(9) 1_655 1_655 1_655 ?
CL1 F5 C23 74.2(9) 1_655 1_655 1_655 ?
P2 F5 C23 18.3(5) . . . ?
CL2 F6 P2 45.9(5) 1_655 1_655 1_655 ?
CL2 F6 C23 65.8(7) 1_655 1_655 1_655 ?
P2 F6 C23 21.3(5) . . . ?
RU1 O1 C1 119.0(4) . . . ?
RU1 O2 C1 121.4(4) 2_666 2_666 2_666 ?
RU1 O3 C3 126.4(4) . . . ?
RU1 O4 C3 113.9(4) 2_666 2_666 2_666 ?
O1 C1 O2 124.9(6) . . . ?
O1 C1 C2 117.3(6) . . . ?
O2 C1 C2 117.9(6) . . . ?
C1 C2 H1 109.5 . . . no
C1 C2 H2 109.5 . . . no
C1 C2 H3 109.5 . . . no
H1 C2 H2 109.4 . . . no
H1 C2 H3 109.4 . . . no
H2 C2 H3 109.4 . . . no
O3 C3 O4 125.2(6) . . . ?
O3 C3 C4 117.5(6) . . . ?
O4 C3 C4 117.3(6) . . . ?
C3 C4 H4 109.5 . . . no
C3 C4 H5 109.4 . . . no
C3 C4 H6 109.5 . . . no
H4 C4 H5 109.5 . . . no
H4 C4 H6 109.6 . . . no
H5 C4 H6 109.4 . . . no
P1 C5 C6 113.6(4) . . . ?
P1 C5 C10 115.9(4) . . . ?
P1 C5 H7 105.5 . . . no
C6 C5 C10 109.8(5) . . . ?
C6 C5 H7 105.5 . . . no
C10 C5 H7 105.5 . . . no
C5 C6 C7 112.1(5) . . . ?
C5 C6 H8 108.8 . . . no
C5 C6 H9 108.8 . . . no
C7 C6 H8 108.9 . . . no
C7 C6 H9 108.8 . . . no
H8 C6 H9 109.4 . . . no
C6 C7 C8 111.7(6) . . . ?
C6 C7 H10 108.9 . . . no
C6 C7 H11 109.0 . . . no
C8 C7 H10 108.9 . . . no
C8 C7 H11 108.9 . . . no
H10 C7 H11 109.4 . . . no
C7 C8 C9 110.1(6) . . . ?
C7 C8 H12 109.3 . . . no
C7 C8 H13 109.3 . . . no
C9 C8 H12 109.4 . . . no
C9 C8 H13 109.3 . . . no
H12 C8 H13 109.4 . . . no
C8 C9 C10 112.9(6) . . . ?
C8 C9 H14 108.5 . . . no
C8 C9 H15 108.6 . . . no
C10 C9 H14 108.6 . . . no
C10 C9 H15 108.7 . . . no
H14 C9 H15 109.4 . . . no
C5 C10 C9 111.7(6) . . . ?
C5 C10 H16 108.9 . . . no
C5 C10 H17 108.9 . . . no
C9 C10 H16 108.9 . . . no
C9 C10 H17 108.9 . . . no
H16 C10 H17 109.4 . . . no
P1 C11 C12 113.7(4) . . . ?
P1 C11 C16 111.7(4) . . . ?
P1 C11 H18 106.8 . . . no
C12 C11 C16 110.6(5) . . . ?
C12 C11 H18 106.8 . . . no
C16 C11 H18 106.8 . . . no
C11 C12 C13 109.7(5) . . . ?
C11 C12 H19 109.4 . . . no
C11 C12 H20 109.4 . . . no
C13 C12 H19 109.5 . . . no
C13 C12 H20 109.4 . . . no
H19 C12 H20 109.4 . . . no
C12 C13 C14 112.4(6) . . . ?
C12 C13 H21 108.7 . . . no
C12 C13 H22 108.8 . . . no
C14 C13 H21 108.8 . . . no
C14 C13 H22 108.8 . . . no
H21 C13 H22 109.4 . . . no
C13 C14 C15 110.0(6) . . . ?
C13 C14 H23 109.4 . . . no
C13 C14 H24 109.3 . . . no
C15 C14 H23 109.3 . . . no
C15 C14 H24 109.3 . . . no
H23 C14 H24 109.4 . . . no
C14 C15 C16 112.2(6) . . . ?
C14 C15 H25 108.8 . . . no
C14 C15 H26 108.8 . . . no
C16 C15 H25 108.7 . . . no
C16 C15 H26 108.8 . . . no
H25 C15 H26 109.4 . . . no
C11 C16 C15 110.7(5) . . . ?
C11 C16 H27 109.2 . . . no
C11 C16 H28 109.2 . . . no
C15 C16 H27 109.1 . . . no
C15 C16 H28 109.2 . . . no
H27 C16 H28 109.4 . . . no
P1 C17 C18 114.4(4) . . . ?
P1 C17 C22 115.4(4) . . . ?
P1 C17 H29 105.3 . . . no
C18 C17 C22 110.0(5) . . . ?
C18 C17 H29 105.3 . . . no
C22 C17 H29 105.3 . . . no
C17 C18 C19 110.7(6) . . . ?
C17 C18 H30 109.1 . . . no
C17 C18 H31 109.2 . . . no
C19 C18 H30 109.2 . . . no
C19 C18 H31 109.3 . . . no
H30 C18 H31 109.4 . . . no
C18 C19 C20 110.5(6) . . . ?
C18 C19 H32 109.1 . . . no
C18 C19 H33 109.2 . . . no
C20 C19 H32 109.3 . . . no
C20 C19 H33 109.3 . . . no
H32 C19 H33 109.4 . . . no
C19 C20 C21 111.3(6) . . . ?
C19 C20 H34 109.0 . . . no
C19 C20 H35 109.1 . . . no
C21 C20 H34 108.9 . . . no
C21 C20 H35 109.1 . . . no
H34 C20 H35 109.3 . . . no
C20 C21 C22 111.6(6) . . . ?
C20 C21 H36 109.0 . . . no
C20 C21 H37 108.9 . . . no
C22 C21 H36 109.0 . . . no
C22 C21 H37 109.0 . . . no
H36 C21 H37 109.4 . . . no
C17 C22 C21 110.6(5) . . . ?
C17 C22 H38 109.2 . . . no
C17 C22 H39 109.2 . . . no
C21 C22 H38 109.2 . . . no
C21 C22 H39 109.2 . . . no
H38 C22 H39 109.4 . . . no
CL1 C23 CL2 112.73(3) . . . ?
CL1 C23 P2 104(1) . . . ?
CL1 C23 F1 79(1) . . . ?
CL1 C23 F2 107.0(7) . . . ?
CL1 C23 F4 72(1) . . . ?
CL1 C23 F5 42.4(7) . . . ?
CL1 C23 F6 166.7(8) . . . ?
CL1 C23 H40 108.7 . . . no
CL1 C23 H41 107.7 . . . no
CL2 C23 P2 22(2) . . . ?
CL2 C23 F1 66(1) . . . ?
CL2 C23 F2 83.9(8) . . . ?
CL2 C23 F4 175(1) . . . ?
CL2 C23 F5 82(1) . . . ?
CL2 C23 F6 68.2(8) . . . ?
CL2 C23 H40 104.8 . . . no
CL2 C23 H41 114.0 . . . no
P2 C23 F1 82(2) 1_455 1_455 1_455 ?
P2 C23 F2 66(2) 1_455 1_455 1_455 ?
P2 C23 F4 158(3) 1_455 1_455 1_455 ?
P2 C23 F5 66(2) 1_455 1_455 1_455 ?
P2 C23 F6 81(2) 1_455 1_455 1_455 ?
P2 C23 H40 126.4 1_455 1_455 1_455 no
P2 C23 H41 99.9 1_455 1_455 1_455 no
F1 C23 F2 148(1) 1_455 1_455 1_455 ?
F1 C23 F4 117(2) 1_455 1_455 1_455 ?
F1 C23 F5 91(1) 1_455 1_455 1_455 ?
F1 C23 F6 90(2) 1_455 1_455 1_455 ?
F1 C23 H40 64.4 1_455 1_455 1_455 no
F1 C23 H41 172.1 1_455 1_455 1_455 no
F2 C23 F4 94(2) 1_455 1_455 1_455 ?
F2 C23 F5 75.5(9) 1_455 1_455 1_455 ?
F2 C23 F6 86(1) 1_455 1_455 1_455 ?
F2 C23 H40 136.0 1_455 1_455 1_455 no
F2 C23 H41 34.4 1_455 1_455 1_455 no
F4 C23 F5 102(2) 1_455 1_455 1_455 ?
F4 C23 F6 108(1) 1_455 1_455 1_455 ?
F4 C23 H40 74.1 1_455 1_455 1_455 no
F4 C23 H41 62.6 1_455 1_455 1_455 no
F5 C23 F6 147(1) 1_455 1_455 1_455 ?
F5 C23 H40 147.8 1_455 1_455 1_455 no
F5 C23 H41 96.3 1_455 1_455 1_455 no
F6 C23 H40 59.3 1_455 1_455 1_455 no
F6 C23 H41 83.0 1_455 1_455 1_455 no
H40 C23 H41 108.8 . . . no

loop_
_geom_bond_atom_site_label_1
_geom_bond_atom_site_label_2
_geom_bond_distance
_geom_bond_site_symmetry_1
_geom_bond_site_symmetry_2
_geom_bond_publ_flag
RU1 RU1 2.427(1) . . ?
RU1 P1 2.369(2) . . ?
RU1 O1 2.034(4) . . ?
RU1 O2 2.064(4) . . ?
RU1 O3 2.098(4) . . ?
RU1 O4 2.019(4) . . ?
CL1 P2 2.018(6) . . ?
CL1 F4 1.79(2) . . ?
CL1 F5 1.28(2) . . ?
CL1 C23 1.8206(5) . . ?
CL2 P2 1.339(6) . . ?
CL2 F1 1.80(2) . . ?
CL2 F3 0.62(1) . . ?
CL2 F6 1.85(2) . . ?
CL2 C23 1.8198(7) . . ?
P1 C5 1.851(6) . . ?
P1 C11 1.849(6) . . ?
P1 C17 1.859(6) . . ?
P2 F1 1.48(1) . . ?
P2 F2 1.51(1) . . ?
P2 F3 1.57(2) . . ?
P2 F4 1.52(2) . . ?
P2 F5 1.55(2) . . ?
P2 F6 1.45(1) . . ?
P2 C23 0.53(1) . . ?
P2 H40 1.34 . . no
P2 H41 1.17 . . no
F1 C23 1.45(2) . . ?
F2 C23 1.64(2) . . ?
F2 H41 1.01 . . no
F4 C23 1.01(2) . . ?
F4 H40 1.18 . . no
F4 H41 1.02 . . no
F5 C23 1.69(2) . . ?
F6 C23 1.43(2) . . ?
O1 C1 1.258(7) . . ?
O2 C1 1.255(7) . . ?
O3 C3 1.249(7) . . ?
O4 C3 1.254(7) . . ?
C1 C2 1.494(9) . . ?
C2 H1 0.95 . . no
C2 H2 0.95 . . no
C2 H3 0.95 . . no
C3 C4 1.500(9) . . ?
C4 H4 0.95 . . no
C4 H5 0.95 . . no
C4 H6 0.95 . . no
C5 C6 1.541(8) . . ?
C5 C10 1.529(9) . . ?
C5 H7 0.95 . . no
C6 C7 1.530(9) . . ?
C6 H8 0.95 . . no
C6 H9 0.95 . . no
C7 C8 1.50(1) . . ?
C7 H10 0.95 . . no
C7 H11 0.95 . . no
C8 C9 1.52(1) . . ?
C8 H12 0.95 . . no
C8 H13 0.95 . . no
C9 C10 1.522(9) . . ?
C9 H14 0.95 . . no
C9 H15 0.95 . . no
C10 H16 0.95 . . no
C10 H17 0.95 . . no
C11 C12 1.534(8) . . ?
C11 C16 1.532(8) . . ?
C11 H18 0.95 . . no
C12 C13 1.525(9) . . ?
C12 H19 0.95 . . no
C12 H20 0.95 . . no
C13 C14 1.51(1) . . ?
C13 H21 0.95 . . no
C13 H22 0.95 . . no
C14 C15 1.51(1) . . ?
C14 H23 0.95 . . no
C14 H24 0.95 . . no
C15 C16 1.520(8) . . ?
C15 H25 0.95 . . no
C15 H26 0.95 . . no
C16 H27 0.95 . . no
C16 H28 0.95 . . no
C17 C18 1.509(8) . . ?
C17 C22 1.533(8) . . ?
C17 H29 0.95 . . no
C18 C19 1.54(1) . . ?
C18 H30 0.95 . . no
C18 H31 0.95 . . no
C19 C20 1.54(1) . . ?
C19 H32 0.95 . . no
C19 H33 0.95 . . no
C20 C21 1.51(1) . . ?
C20 H34 0.95 . . no
C20 H35 0.95 . . no
C21 C22 1.527(9) . . ?
C21 H36 0.95 . . no
C21 H37 0.95 . . no
C22 H38 0.95 . . no
C22 H39 0.95 . . no
C23 H40 0.96 . . no
C23 H41 0.95 . . no

loop_
_geom_contact_atom_site_label_1
_geom_contact_atom_site_label_2
_geom_contact_distance
_geom_contact_site_symmetry_1
_geom_contact_site_symmetry_2
_geom_contact_publ_flag
P2 C23 0.53(1) . 1_655 no
F1 C23 1.45(2) . 1_655 no
F1 C11 3.41(1) . . no
F2 C23 1.64(2) . 1_655 no
F2 C9 3.36(1) . 1_655 no
F2 C7 3.46(2) . 2_755 no
F2 C22 3.52(2) . 2_755 no
F2 C6 3.56(2) . 2_755 no
F3 C23 2.10(2) . 1_655 no
F4 C23 1.01(2) . 1_655 no
F4 F6 3.05(2) . 2_755 no
F4 C22 3.39(2) . . no
F4 F4 3.51(3) . 2_755 no
F5 C23 1.69(2) . 1_655 no
F5 C9 3.33(2) . 1_655 no
F5 C10 3.57(2) . 1_655 no
F6 C23 1.43(2) . 1_655 no

loop_
_geom_torsion_atom_site_label_1
_geom_torsion_atom_site_label_2
_geom_torsion_atom_site_label_3
_geom_torsion_atom_site_label_4
_geom_torsion_site_symmetry_1
_geom_torsion_site_symmetry_2
_geom_torsion_site_symmetry_3
_geom_torsion_site_symmetry_4
_geom_torsion
_geom_torsion_publ_flag
RU1 RU1 P1 C5 . . . . 61.6(3) no
RU1 RU1 P1 C11 . . . . -177.5(2) no
RU1 RU1 P1 C17 . . . . -62.0(3) no
RU1 RU1 O1 C1 . . . . -5.8(4) no
RU1 RU1 O2 C1 . . . . 1.3(4) no
RU1 RU1 O3 C3 . . . . -0.8(5) no
RU1 RU1 O4 C3 . . . . 0.9(4) no
RU1 P1 C5 C6 . . . . -155.0(4) no
RU1 P1 C5 C10 . . . . -26.5(5) no
RU1 P1 C11 C12 . . . . -67.9(4) no
RU1 P1 C11 C16 . . . . 58.1(4) no
RU1 P1 C17 C18 . . . . -64.8(5) no
RU1 P1 C17 C22 . . . . 166.1(4) no
RU1 O1 C1 O2 . . . . -6.7(8) no
RU1 O1 C1 C2 . . . . 172.2(5) no
RU1 O2 C1 O1 . . . . -3.1(8) no
RU1 O2 C1 C2 . . . . 175.8(5) no
RU1 O3 C3 O4 . . . . -0(1) no
RU1 O3 C3 C4 . . . . 178.8(5) no
RU1 O4 C3 O3 . . . . 0.5(8) no
RU1 O4 C3 C4 . . . . 179.7(6) no
CL1 P2 CL2 F1 . . . . 57.2(8) no
CL1 P2 CL2 F3 . . . . -74(2) no
CL1 P2 CL2 F6 . . . . 146.5(8) no
CL1 P2 CL2 C23 . . . . 97(4) no
CL1 P2 C23 CL2 . . . . -116(3) no
CL1 P2 C23 F1 . . . . -77(1) no
CL1 P2 C23 F2 . . . . 102.7(8) no
CL1 P2 C23 F4 . . . . 76(6) no
CL1 P2 C23 F5 . . . . 19(1) no
CL1 P2 C23 F6 . . . . -168(1) no
CL1 F4 C23 CL2 . . . . -167(14) no
CL1 F4 C23 P2 . . . . -83(6) no
CL1 F4 C23 F1 . . . . 67(2) no
CL1 F4 C23 F2 . . . . -106.7(7) no
CL1 F4 C23 F5 . . . . -31(1) no
CL1 F4 C23 F6 . . . . 166.0(8) no
CL1 F5 C23 CL2 . . . . -137(1) no
CL1 F5 C23 P2 . . . . -153(2) no
CL1 F5 C23 F1 . . . . -72(2) no
CL1 F5 C23 F2 . . . . 137(1) no
CL1 F5 C23 F4 . . . . 46(2) no
CL1 F5 C23 F6 . . . . -164(2) no
CL1 C23 CL2 P2 . . . . -70(4) no
CL1 C23 CL2 F1 . . . . 65(1) no
CL1 C23 CL2 F3 . . . . -61(2) no
CL1 C23 CL2 F6 . . . . 165.6(9) no
CL1 C23 P2 CL2 . . . . 116(3) no
CL1 C23 F1 CL2 . . . . -121.3(5) no
CL1 C23 F6 CL2 . . . . -97(4) no
CL2 P2 CL1 F4 . . . . -161.3(9) no
CL2 P2 CL1 F5 . . . . 65(1) no
CL2 P2 CL1 C23 . . . . -145(3) no
CL2 P2 C23 F1 . . . . 40(4) no
CL2 P2 C23 F2 . . . . -141(4) no
CL2 P2 C23 F4 . . . . -167(3) no
CL2 P2 C23 F5 . . . . 135(4) no
CL2 P2 C23 F6 . . . . -51(4) no
CL2 F1 C23 P2 . . . . -15(2) no
CL2 F1 C23 F2 . . . . -17(3) no
CL2 F1 C23 F4 . . . . 176(1) no
CL2 F1 C23 F5 . . . . -80(1) no
CL2 F1 C23 F6 . . . . 66.1(9) no
CL2 F6 C23 P2 . . . . 18(2) no
CL2 F6 C23 F1 . . . . -64(1) no
CL2 F6 C23 F2 . . . . 84.9(8) no
CL2 F6 C23 F4 . . . . 178(1) no
CL2 F6 C23 F5 . . . . 28(3) no
CL2 C23 CL1 P2 . . . . 21(2) no
CL2 C23 CL1 F4 . . . . 179(1) no
CL2 C23 CL1 F5 . . . . 47(1) no
P1 RU1 RU1 P1 . . . . -180.0000 no
P1 RU1 RU1 O1 . . . . -74.3(2) no
P1 RU1 RU1 O2 . . . . 102.8(2) no
P1 RU1 RU1 O3 . . . . -164.7(2) no
P1 RU1 RU1 O4 . . . . 14.6(2) no
P1 RU1 O1 C1 . . . . -155.3(4) no
P1 RU1 O2 C1 . . . . 159.6(4) no
P1 RU1 O3 C3 . . . . -174.0(5) no
P1 RU1 O4 C3 . . . . 174.1(4) no
P1 C5 C6 C7 . . . . -174.1(4) no
P1 C5 C10 C9 . . . . 176.4(4) no
P1 C11 C12 C13 . . . . -177.2(4) no
P1 C11 C16 C15 . . . . 176.4(4) no
P1 C17 C18 C19 . . . . 169.4(4) no
P1 C17 C22 C21 . . . . -170.6(5) no
P2 CL1 F4 C23 . . . . 7.7(9) no
P2 CL1 F5 C23 . . . . 8.3(5) no
P2 CL2 F1 C23 . . . . 7.4(8) no
P2 CL2 F6 C23 . . . . -9.1(8) no
P2 F1 CL2 F3 . . . . 72(2) no
P2 F1 CL2 F6 . . . . -57.3(6) no
P2 F1 C23 F2 . . . . -1(2) no
P2 F1 C23 F4 . . . . -169(3) no
P2 F1 C23 F5 . . . . -65(2) no
P2 F1 C23 F6 . . . . 81(2) no
P2 F2 C23 F1 . . . . 1(2) no
P2 F2 C23 F4 . . . . 170(2) no
P2 F2 C23 F5 . . . . 70(2) no
P2 F2 C23 F6 . . . . -82(2) no
P2 F3 CL2 F1 . . . . -51(1) no
P2 F3 CL2 F6 . . . . 44(2) no
P2 F4 CL1 F5 . . . . 34(1) no
P2 F4 C23 F1 . . . . 150(7) no
P2 F4 C23 F2 . . . . -24(5) no
P2 F4 C23 F5 . . . . 52(5) no
P2 F4 C23 F6 . . . . -111(6) no
P2 F5 CL1 F4 . . . . -32(1) no
P2 F5 C23 F1 . . . . 81(2) no
P2 F5 C23 F2 . . . . -70(2) no
P2 F5 C23 F4 . . . . -161(2) no
P2 F5 C23 F6 . . . . -11(2) no
P2 F6 CL2 F1 . . . . 60(1) no
P2 F6 CL2 F3 . . . . -62(3) no
P2 F6 C23 F1 . . . . -82(2) no
P2 F6 C23 F2 . . . . 67(2) no
P2 F6 C23 F4 . . . . 159(3) no
P2 F6 C23 F5 . . . . 10(2) no
F1 CL2 P2 F2 . . . . -178(1) no
F1 CL2 P2 F3 . . . . 131(2) no
F1 CL2 P2 F4 . . . . -51(3) no
F1 CL2 P2 F5 . . . . 94(1) no
F1 CL2 P2 F6 . . . . -89(1) no
F1 CL2 P2 C23 . . . . -39(4) no
F1 CL2 F6 C23 . . . . 51(1) no
F1 P2 CL1 F4 . . . . -101(1) no
F1 P2 CL1 F5 . . . . 126(2) no
F1 P2 CL2 F3 . . . . -131(2) no
F1 P2 CL2 F6 . . . . 89(1) no
F1 P2 F2 C23 . . . . -5(7) no
F1 P2 F4 C23 . . . . -26(6) no
F1 P2 F5 C23 . . . . -77(2) no
F1 P2 F6 C23 . . . . 77(2) no
F1 P2 C23 F2 . . . . 179(1) no
F1 P2 C23 F4 . . . . 153(6) no
F1 P2 C23 F5 . . . . 95(1) no
F1 P2 C23 F6 . . . . -91(1) no
F1 C23 P2 F2 . . . . -179(1) no
F1 C23 P2 F3 . . . . 15(11) no
F1 C23 P2 F4 . . . . -153(6) no
F1 C23 P2 F5 . . . . -95(1) no
F1 C23 P2 F6 . . . . 91(1) no
F2 P2 CL1 F4 . . . . 71.5(9) no
F2 P2 CL1 F5 . . . . -62(1) no
F2 P2 CL2 F3 . . . . 51(2) no
F2 P2 CL2 F6 . . . . -88.4(9) no
F2 P2 F1 C23 . . . . 5(8) no
F2 P2 F4 C23 . . . . 153(6) no
F2 P2 F5 C23 . . . . 94(2) no
F2 P2 F6 C23 . . . . -95(2) no
F2 P2 C23 F4 . . . . -26(6) no
F2 P2 C23 F5 . . . . -84(1) no
F2 P2 C23 F6 . . . . 90(1) no
F2 C23 P2 F3 . . . . -166(11) no
F2 C23 P2 F4 . . . . 26(6) no
F2 C23 P2 F5 . . . . 84(1) no
F2 C23 P2 F6 . . . . -90(1) no
F3 CL2 P2 F4 . . . . 178(3) no
F3 CL2 P2 F5 . . . . -37(2) no
F3 CL2 P2 F6 . . . . 140(2) no
F3 CL2 P2 C23 . . . . -171(3) no
F3 CL2 F1 C23 . . . . 79(3) no
F3 CL2 F6 C23 . . . . -71(3) no
F3 P2 CL1 F4 . . . . 174(1) no
F3 P2 CL1 F5 . . . . 40(1) no
F3 P2 CL2 F6 . . . . -140(2) no
F3 P2 F1 C23 . . . . -178(2) no
F3 P2 F2 C23 . . . . 178(2) no
F3 P2 F4 C23 . . . . -163(10) no
F3 P2 F5 C23 . . . . -172(2) no
F3 P2 F6 C23 . . . . 171(2) no
F3 P2 C23 F4 . . . . 168(8) no
F3 P2 C23 F5 . . . . 110(11) no
F3 P2 C23 F6 . . . . -76(11) no
F4 CL1 P2 F5 . . . . 133(2) no
F4 CL1 P2 F6 . . . . -34(1) no
F4 CL1 P2 C23 . . . . -16(2) no
F4 CL1 F5 C23 . . . . -24(1) no
F4 P2 CL1 F5 . . . . -133(2) no
F4 P2 CL2 F6 . . . . 39(3) no
F4 P2 F1 C23 . . . . 6(2) no
F4 P2 F2 C23 . . . . -6(2) no
F4 P2 F5 C23 . . . . 12(2) no
F4 P2 F6 C23 . . . . -13(2) no
F4 P2 C23 F5 . . . . -58(6) no
F4 P2 C23 F6 . . . . 116(6) no
F4 C23 P2 F5 . . . . 58(6) no
F4 C23 P2 F6 . . . . -116(6) no
F5 CL1 P2 F6 . . . . -168(2) no
F5 CL1 P2 C23 . . . . -150(2) no
F5 CL1 F4 C23 . . . . 42(2) no
F5 P2 CL2 F6 . . . . -177(1) no
F5 P2 F1 C23 . . . . 95(2) no
F5 P2 F2 C23 . . . . -95(2) no
F5 P2 F4 C23 . . . . -123(6) no
F5 P2 F6 C23 . . . . -43(6) no
F5 P2 C23 F6 . . . . 174(1) no
F5 C23 P2 F6 . . . . -174(1) no
F6 CL2 P2 C23 . . . . 50(4) no
F6 CL2 F1 C23 . . . . -49.9(9) no
F6 P2 F1 C23 . . . . -77(2) no
F6 P2 F2 C23 . . . . 77(2) no
F6 P2 F4 C23 . . . . 62(6) no
F6 P2 F5 C23 . . . . 42(6) no
O1 RU1 RU1 O1 . . . . 180.0000 no
O1 RU1 RU1 O2 . . . . -2.9(2) no
O1 RU1 RU1 O3 . . . . 89.5(2) no
O1 RU1 RU1 O4 . . . . -91.2(2) no
O1 RU1 P1 C5 . . . . 42.9(2) no
O1 RU1 P1 C11 . . . . -78.0(2) no
O1 RU1 P1 C17 . . . . 166.5(2) no
O1 RU1 O2 C1 . . . . -29(2) no
O1 RU1 O3 C3 . . . . 89.7(5) no
O1 RU1 O4 C3 . . . . -89.7(4) no
O2 RU1 RU1 O2 . . . . 180.0000 no
O2 RU1 RU1 O3 . . . . 87.5(2) no
O2 RU1 RU1 O4 . . . . -91.8(2) no
O2 RU1 P1 C5 . . . . 138.1(2) no
O2 RU1 P1 C11 . . . . -101.1(2) no
O2 RU1 P1 C17 . . . . 14.4(2) no
O2 RU1 O1 C1 . . . . -33(2) no
O2 RU1 O3 C3 . . . . 84.3(5) no
O2 RU1 O4 C3 . . . . -84.4(4) no
O3 RU1 RU1 O3 . . . . -180.0000 no
O3 RU1 RU1 O4 . . . . -0.7(2) no
O3 RU1 P1 C5 . . . . -46.4(2) no
O3 RU1 P1 C11 . . . . -167.3(2) no
O3 RU1 P1 C17 . . . . 77.2(2) no
O3 RU1 O1 C1 . . . . -73.9(4) no
O3 RU1 O2 C1 . . . . 78.3(4) no
O3 RU1 O4 C3 . . . . -8(2) no
O4 RU1 RU1 O4 . . . . 180.0000 no
O4 RU1 P1 C5 . . . . -133.4(3) no
O4 RU1 P1 C11 . . . . -12.5(2) no
O4 RU1 P1 C17 . . . . 103.0(2) no
O4 RU1 O1 C1 . . . . -100.6(4) no
O4 RU1 O2 C1 . . . . 96.2(4) no
O4 RU1 O3 C3 . . . . -8(2) no
C5 P1 C11 C12 . . . . 164.7(4) no
C5 P1 C11 C16 . . . . -69.3(5) no
C5 P1 C17 C18 . . . . 64.6(5) no
C5 P1 C17 C22 . . . . -64.6(5) no
C5 C6 C7 C8 . . . . -56.5(7) no
C5 C10 C9 C8 . . . . 55.1(8) no
C6 C5 P1 C11 . . . . -33.0(5) no
C6 C5 P1 C17 . . . . 79.5(5) no
C6 C5 C10 C9 . . . . -53.3(7) no
C6 C7 C8 C9 . . . . 55.4(8) no
C7 C6 C5 C10 . . . . 54.3(7) no
C7 C8 C9 C10 . . . . -55.3(8) no
C10 C5 P1 C11 . . . . 95.5(5) no
C10 C5 P1 C17 . . . . -152.0(4) no
C11 P1 C17 C18 . . . . 177.7(4) no
C11 P1 C17 C22 . . . . 48.5(5) no
C11 C12 C13 C14 . . . . -57.3(7) no
C11 C16 C15 C14 . . . . 55.9(8) no
C12 C11 P1 C17 . . . . 51.1(5) no
C12 C11 C16 C15 . . . . -55.9(7) no
C12 C13 C14 C15 . . . . 56.5(8) no
C13 C12 C11 C16 . . . . 56.2(7) no
C13 C14 C15 C16 . . . . -55.5(8) no
C16 C11 P1 C17 . . . . 177.1(4) no
C17 C18 C19 C20 . . . . 57.1(8) no
C17 C22 C21 C20 . . . . -56.3(8) no
C18 C17 C22 C21 . . . . 58.1(7) no
C18 C19 C20 C21 . . . . -54.7(9) no
C19 C18 C17 C22 . . . . -58.8(7) no
C19 C20 C21 C22 . . . . 54.8(8) no
